data_4304627
loop_
_publ_author_name
'Remle \,Celenligil-\,Cetin'
'Patrina Paraskevopoulou'
'Rupam Dinda'
'Richard J. Staples'
'Ekkehard Sinn'
'Nigam P. Rath'
'Pericles Stavropoulos'

_publ_section_title
;
Synthesis, Characterization, and Reactivity of Iron Trisamidoamine
Complexes That Undergo Both Metal- and Ligand-Centered Oxidative
Transformations
;
_journal_name_full 'Inorganic Chemistry'
_journal_page_first 1165
_journal_page_last 1172
_journal_paper_doi 10.1021/ic702154z
_journal_volume 47
_journal_year 2008
_chemical_formula_sum 'C48 H54 N4'
_chemical_formula_weight 686.95
_chemical_name_systematic
; 
 ? 
;
_space_group_IT_number 14
_symmetry_cell_setting monoclinic
_symmetry_space_group_name_Hall '-P 2yn'
_symmetry_space_group_name_H-M 'P 1 21/n 1'
_atom_sites_solution_hydrogens geom
_atom_sites_solution_primary direct
_atom_sites_solution_secondary difmap
_audit_creation_method SHELXL-97
_cell_angle_alpha 90.00
_cell_angle_beta 107.673(3)
_cell_angle_gamma 90.00
_cell_formula_units_Z 4
_cell_length_a 16.452(2)
_cell_length_b 13.4243(19)
_cell_length_c 19.063(3)
_cell_measurement_reflns_used 167
_cell_measurement_temperature 213(2)
_cell_measurement_theta_max 19.34
_cell_measurement_theta_min 2.47
_cell_volume 4011.5(10)
_computing_cell_refinement 'SMART (BRUKER, V5.054, 1998)'
_computing_data_collection 'ASTRO (BRUKER, V5.007, 1997)'
_computing_data_reduction 'SAINT (BRUKER, V6.01, 1999)'
_computing_molecular_graphics 'SHELXTL (BRUKER, 1998, V5.1)'
_computing_publication_material 'XCIF (Sheldrick and BRUKER, 1997, V5.1)'
_computing_structure_refinement 'SHELXL-97 (Sheldrick, 1997)'
_computing_structure_solution 'SHELXS-97 (Sheldrick, 1990)'
_diffrn_ambient_temperature 213(2)
_diffrn_detector_area_resol_mean 836.6
_diffrn_measured_fraction_theta_full 0.999
_diffrn_measured_fraction_theta_max 0.999
_diffrn_measurement_device_type CCD
_diffrn_measurement_method '\w, 0.3 deg'
_diffrn_radiation_monochromator graphite
_diffrn_radiation_source 'normal-focus sealed tube'
_diffrn_radiation_type MoK\a
_diffrn_radiation_wavelength 0.71073
_diffrn_reflns_av_R_equivalents 0.0545
_diffrn_reflns_av_sigmaI/netI 0.0613
_diffrn_reflns_limit_h_max 19
_diffrn_reflns_limit_h_min -19
_diffrn_reflns_limit_k_max 11
_diffrn_reflns_limit_k_min -15
_diffrn_reflns_limit_l_max 22
_diffrn_reflns_limit_l_min -22
_diffrn_reflns_number 21123
_diffrn_reflns_theta_full 25.00
_diffrn_reflns_theta_max 25.00
_diffrn_reflns_theta_min 1.44
_diffrn_standards_decay_% <1
_diffrn_standards_interval_count 0
_diffrn_standards_number 0
_exptl_absorpt_coefficient_mu 0.066
_exptl_absorpt_correction_type none
_exptl_crystal_colour colorless
_exptl_crystal_density_diffrn 1.137
_exptl_crystal_density_method 'not measured'
_exptl_crystal_description chunk
_exptl_crystal_F_000 1480
_exptl_crystal_size_max 0.12
_exptl_crystal_size_mid 0.14
_exptl_crystal_size_min 0.15
_refine_diff_density_max 0.564
_refine_diff_density_min -0.450
_refine_diff_density_rms 0.049
_refine_ls_extinction_method none
_refine_ls_goodness_of_fit_ref 1.032
_refine_ls_hydrogen_treatment constr
_refine_ls_matrix_type full
_refine_ls_number_parameters 477
_refine_ls_number_reflns 7056
_refine_ls_number_restraints 0
_refine_ls_restrained_S_all 1.032
_refine_ls_R_factor_all 0.1360
_refine_ls_R_factor_gt 0.0738
_refine_ls_shift/su_max 0.000
_refine_ls_shift/su_mean 0.000
_refine_ls_structure_factor_coef Fsqd
_refine_ls_weighting_details 'calc w=1/[\s^2^(Fo^2^)+(0.1343P)^2^+0.5568P] where P=(Fo^2^+2Fc^2^)/3'
_refine_ls_weighting_scheme calc
_refine_ls_wR_factor_gt 0.2050
_refine_ls_wR_factor_ref 0.2429
_reflns_number_gt 3833
_reflns_number_total 7056
_reflns_threshold_expression >2sigma(I)
_cod_data_source_file ic702154z-file010.cif
_cod_data_source_block ps109t
_cod_depositor_comments
;
The following automatic conversions were performed:
'_symmetry_cell_setting' value 'Monoclinic' changed to 'monoclinic'
according to '/home/saulius/struct/CIF-dictionaries/cif_core.dic'
dictionary named 'cif_core.dic' version 2.4.1 from 2010-06-29.

Automatic conversion script
Id: cif_fix_enum 1527 2010-12-29 10:47:43Z saulius 
;
_cod_database_code 4304627

loop_
_symmetry_equiv_pos_as_xyz
'x, y, z'
'-x+1/2, y+1/2, -z+1/2'
'-x, -y, -z'
'x-1/2, -y-1/2, z-1/2'

loop_
_atom_site_label
_atom_site_type_symbol
_atom_site_fract_x
_atom_site_fract_y
_atom_site_fract_z
_atom_site_U_iso_or_equiv
_atom_site_adp_type
_atom_site_occupancy
_atom_site_symmetry_multiplicity
_atom_site_calc_flag
_atom_site_refinement_flags
_atom_site_disorder_assembly
_atom_site_disorder_group
N1 N 1.02710(16) 0.87980(18) 0.19825(15) 0.0409(7) Uani 1 1 d . . .
N2 N 0.99801(19) 0.7597(2) 0.30611(17) 0.0548(8) Uani 1 1 d . . .
H2A H 0.9513 0.7742 0.2714 0.066 Uiso 1 1 calc R . .
N3 N 0.89505(19) 0.7637(2) 0.11804(18) 0.0565(8) Uani 1 1 d . . .
H3A H 0.9433 0.7537 0.1093 0.068 Uiso 1 1 calc R . .
N4 N 1.1175(2) 0.7097(2) 0.18729(18) 0.0576(9) Uani 1 1 d . . .
H4A H 1.1123 0.7239 0.2303 0.069 Uiso 1 1 calc R . .
C1 C 1.0745(2) 0.8974(2) 0.27370(19) 0.0430(8) Uani 1 1 d . . .
C2 C 1.0588(2) 0.8359(3) 0.3280(2) 0.0472(9) Uani 1 1 d . . .
C3 C 1.1024(2) 0.8543(3) 0.4018(2) 0.0599(10) Uani 1 1 d . . .
H3 H 1.0909 0.8153 0.4387 0.072 Uiso 1 1 calc R . .
C4 C 1.1624(3) 0.9300(3) 0.4212(3) 0.0687(12) Uani 1 1 d . . .
H4 H 1.1918 0.9417 0.4711 0.082 Uiso 1 1 calc R . .
C5 C 1.1790(3) 0.9880(3) 0.3675(3) 0.0686(12) Uani 1 1 d . . .
H5 H 1.2203 1.0385 0.3809 0.082 Uiso 1 1 calc R . .
C6 C 1.1353(2) 0.9722(3) 0.2947(2) 0.0566(10) Uani 1 1 d . . .
H6 H 1.1468 1.0125 0.2586 0.068 Uiso 1 1 calc R . .
C7 C 0.9428(2) 0.9229(2) 0.17289(19) 0.0432(8) Uani 1 1 d . . .
C8 C 0.8764(2) 0.8624(3) 0.1301(2) 0.0477(9) Uani 1 1 d . . .
C9 C 0.7959(2) 0.9044(3) 0.1006(2) 0.0607(11) Uani 1 1 d . . .
H9 H 0.7518 0.8666 0.0689 0.073 Uiso 1 1 calc R . .
C10 C 0.7802(3) 1.0008(3) 0.1173(3) 0.0722(13) Uani 1 1 d . . .
H10 H 0.7253 1.0279 0.0973 0.087 Uiso 1 1 calc R . .
C11 C 0.8444(3) 1.0582(3) 0.1631(3) 0.0740(13) Uani 1 1 d . . .
H11 H 0.8329 1.1232 0.1759 0.089 Uiso 1 1 calc R . .
C12 C 0.9260(3) 1.0189(3) 0.1899(2) 0.0607(11) Uani 1 1 d . . .
H12 H 0.9703 1.0582 0.2199 0.073 Uiso 1 1 calc R . .
C13 C 1.0735(2) 0.8767(2) 0.14550(19) 0.0430(8) Uani 1 1 d . . .
C14 C 1.1198(2) 0.7900(2) 0.1415(2) 0.0471(9) Uani 1 1 d . . .
C15 C 1.1667(2) 0.7876(3) 0.0916(2) 0.0548(10) Uani 1 1 d . . .
H15 H 1.2001 0.7314 0.0899 0.066 Uiso 1 1 calc R . .
C16 C 1.1649(2) 0.8660(3) 0.0451(2) 0.0583(10) Uani 1 1 d . . .
H16 H 1.1965 0.8626 0.0115 0.070 Uiso 1 1 calc R . .
C17 C 1.1171(3) 0.9499(3) 0.0472(2) 0.0581(10) Uani 1 1 d . . .
H17 H 1.1148 1.0030 0.0145 0.070 Uiso 1 1 calc R . .
C18 C 1.0730(2) 0.9549(3) 0.0977(2) 0.0529(10) Uani 1 1 d . . .
H18 H 1.0415 1.0126 0.0999 0.064 Uiso 1 1 calc R . .
C19 C 1.0047(2) 0.6624(3) 0.33450(18) 0.0458(8) Uani 1 1 d . . .
C20 C 1.0798(2) 0.6216(3) 0.3795(2) 0.0536(10) Uani 1 1 d . . .
H20 H 1.1290 0.6613 0.3961 0.064 Uiso 1 1 calc R . .
C21 C 1.0826(2) 0.5222(3) 0.4000(2) 0.0579(10) Uani 1 1 d . . .
H21 H 1.1342 0.4962 0.4305 0.069 Uiso 1 1 calc R . .
C22 C 1.0130(2) 0.4602(3) 0.3776(2) 0.0550(10) Uani 1 1 d . . .
C23 C 0.9379(2) 0.5034(3) 0.3332(2) 0.0596(10) Uani 1 1 d . . .
H23 H 0.8885 0.4640 0.3173 0.072 Uiso 1 1 calc R . .
C24 C 0.9335(2) 0.6015(3) 0.3119(2) 0.0535(9) Uani 1 1 d . . .
H24 H 0.8816 0.6275 0.2816 0.064 Uiso 1 1 calc R . .
C25 C 1.0171(3) 0.3503(3) 0.4002(3) 0.0730(13) Uani 1 1 d . . .
C26 C 0.9991(12) 0.3389(6) 0.4650(7) 0.382(13) Uani 1 1 d . . .
H26A H 0.9892 0.2691 0.4725 0.574 Uiso 1 1 calc R . .
H26B H 0.9484 0.3770 0.4634 0.574 Uiso 1 1 calc R . .
H26C H 1.0468 0.3627 0.5052 0.574 Uiso 1 1 calc R . .
C27 C 1.0960(5) 0.3018(4) 0.4008(5) 0.152(3) Uani 1 1 d . . .
H27A H 1.1407 0.3202 0.4452 0.228 Uiso 1 1 calc R . .
H27B H 1.1119 0.3226 0.3580 0.228 Uiso 1 1 calc R . .
H27C H 1.0882 0.2301 0.3996 0.228 Uiso 1 1 calc R . .
C28 C 0.9529(6) 0.2900(6) 0.3435(10) 0.384(13) Uani 1 1 d . . .
H28A H 0.9613 0.2199 0.3558 0.576 Uiso 1 1 d R . .
H28B H 0.9603 0.3015 0.2955 0.576 Uiso 1 1 d R . .
H28C H 0.8958 0.3096 0.3424 0.576 Uiso 1 1 d R . .
C29 C 0.8455(2) 0.6785(3) 0.11833(18) 0.0453(8) Uani 1 1 d . . .
C30 C 0.7677(2) 0.6787(3) 0.1330(2) 0.0518(9) Uani 1 1 d . . .
H30 H 0.7439 0.7392 0.1421 0.062 Uiso 1 1 calc R . .
C31 C 0.7253(2) 0.5905(3) 0.1343(2) 0.0516(9) Uani 1 1 d . . .
H31 H 0.6727 0.5928 0.1441 0.062 Uiso 1 1 calc R . .
C32 C 0.7569(2) 0.4981(3) 0.12180(19) 0.0471(8) Uani 1 1 d . . .
C33 C 0.8353(2) 0.5000(3) 0.1090(2) 0.0540(10) Uani 1 1 d . . .
H33 H 0.8600 0.4396 0.1012 0.065 Uiso 1 1 calc R . .
C34 C 0.8780(2) 0.5872(3) 0.1073(2) 0.0526(9) Uani 1 1 d . . .
H34 H 0.9311 0.5846 0.0984 0.063 Uiso 1 1 calc R . .
C35 C 0.7077(3) 0.4019(3) 0.1231(2) 0.0585(10) Uani 1 1 d . . .
C36 C 0.6133(3) 0.4151(4) 0.0850(3) 0.0947(17) Uani 1 1 d . . .
H36A H 0.6045 0.4372 0.0348 0.142 Uiso 1 1 calc R . .
H36B H 0.5905 0.4644 0.1112 0.142 Uiso 1 1 calc R . .
H36C H 0.5842 0.3521 0.0845 0.142 Uiso 1 1 calc R . .
C37 C 0.7378(3) 0.3175(3) 0.0843(4) 0.1046(19) Uani 1 1 d . . .
H37A H 0.7026 0.2592 0.0831 0.157 Uiso 1 1 calc R . .
H37B H 0.7968 0.3019 0.1105 0.157 Uiso 1 1 calc R . .
H37C H 0.7332 0.3375 0.0343 0.157 Uiso 1 1 calc R . .
C38 C 0.7210(5) 0.3714(4) 0.2026(3) 0.132(3) Uani 1 1 d . . .
H38A H 0.6888 0.3114 0.2039 0.198 Uiso 1 1 calc R . .
H38B H 0.7017 0.4245 0.2282 0.198 Uiso 1 1 calc R . .
H38C H 0.7812 0.3590 0.2266 0.198 Uiso 1 1 calc R . .
C39 C 1.1225(2) 0.6079(2) 0.1711(2) 0.0475(9) Uani 1 1 d . . .
C40 C 1.0987(2) 0.5696(3) 0.1002(2) 0.0489(9) Uani 1 1 d . . .
H40 H 1.0827 0.6133 0.0598 0.059 Uiso 1 1 calc R . .
C41 C 1.0981(2) 0.4684(3) 0.0882(2) 0.0505(9) Uani 1 1 d . . .
H41 H 1.0824 0.4448 0.0394 0.061 Uiso 1 1 calc R . .
C42 C 1.1201(2) 0.3994(3) 0.1458(2) 0.0491(9) Uani 1 1 d . . .
C43 C 1.1453(3) 0.4391(3) 0.2157(2) 0.0588(10) Uani 1 1 d . . .
H43 H 1.1617 0.3954 0.2561 0.071 Uiso 1 1 calc R . .
C44 C 1.1475(3) 0.5405(3) 0.2291(2) 0.0562(10) Uani 1 1 d . . .
H44 H 1.1661 0.5641 0.2778 0.067 Uiso 1 1 calc R . .
C45 C 1.1156(3) 0.2878(3) 0.1307(2) 0.0586(10) Uani 1 1 d . . .
C46 C 1.1621(9) 0.2607(4) 0.0801(6) 0.284(9) Uani 1 1 d . . .
H46A H 1.1281 0.2770 0.0302 0.426 Uiso 1 1 calc R . .
H46B H 1.1738 0.1897 0.0836 0.426 Uiso 1 1 calc R . .
H46C H 1.2155 0.2971 0.0924 0.426 Uiso 1 1 calc R . .
C47 C 1.1545(6) 0.2282(4) 0.1962(4) 0.192(5) Uani 1 1 d . . .
H47A H 1.1312 0.2480 0.2352 0.289 Uiso 1 1 calc R . .
H47B H 1.2158 0.2388 0.2122 0.289 Uiso 1 1 calc R . .
H47C H 1.1425 0.1583 0.1849 0.289 Uiso 1 1 calc R . .
C48 C 1.0282(5) 0.2576(4) 0.1033(8) 0.288(9) Uani 1 1 d . . .
H48A H 1.0198 0.2182 0.0589 0.432 Uiso 1 1 calc R . .
H48B H 0.9919 0.3161 0.0920 0.432 Uiso 1 1 calc R . .
H48C H 1.0135 0.2179 0.1402 0.432 Uiso 1 1 calc R . .

loop_
_atom_site_aniso_label
_atom_site_aniso_U_11
_atom_site_aniso_U_22
_atom_site_aniso_U_33
_atom_site_aniso_U_23
_atom_site_aniso_U_13
_atom_site_aniso_U_12
N1 0.0393(15) 0.0352(15) 0.0492(18) -0.0019(12) 0.0148(14) 0.0004(12)
N2 0.0486(18) 0.0543(19) 0.052(2) 0.0080(14) 0.0008(15) -0.0081(14)
N3 0.0429(17) 0.055(2) 0.075(2) -0.0140(16) 0.0226(17) -0.0087(14)
N4 0.082(2) 0.0390(18) 0.061(2) 0.0052(14) 0.0358(18) 0.0129(15)
C1 0.0393(18) 0.0395(19) 0.050(2) -0.0097(15) 0.0136(17) -0.0015(15)
C2 0.0420(19) 0.048(2) 0.052(2) -0.0069(17) 0.0142(18) -0.0030(16)
C3 0.063(2) 0.067(3) 0.049(2) -0.0070(19) 0.015(2) -0.002(2)
C4 0.059(3) 0.082(3) 0.060(3) -0.023(2) 0.011(2) -0.004(2)
C5 0.054(2) 0.066(3) 0.080(3) -0.026(2) 0.011(2) -0.015(2)
C6 0.051(2) 0.049(2) 0.070(3) -0.0081(19) 0.019(2) -0.0048(17)
C7 0.0423(19) 0.0373(19) 0.053(2) 0.0097(15) 0.0184(17) 0.0059(15)
C8 0.040(2) 0.050(2) 0.054(2) 0.0076(17) 0.0164(18) -0.0005(16)
C9 0.045(2) 0.065(3) 0.071(3) 0.017(2) 0.014(2) 0.0010(19)
C10 0.049(2) 0.069(3) 0.100(4) 0.034(3) 0.024(3) 0.018(2)
C11 0.071(3) 0.049(2) 0.108(4) 0.017(2) 0.037(3) 0.021(2)
C12 0.061(3) 0.041(2) 0.086(3) 0.0068(19) 0.030(2) 0.0062(18)
C13 0.0388(18) 0.0362(18) 0.054(2) -0.0013(15) 0.0139(17) -0.0023(14)
C14 0.048(2) 0.038(2) 0.056(2) 0.0003(16) 0.0179(18) -0.0012(15)
C15 0.054(2) 0.047(2) 0.070(3) -0.0003(18) 0.029(2) 0.0042(17)
C16 0.055(2) 0.061(3) 0.066(3) 0.001(2) 0.028(2) -0.0041(19)
C17 0.067(3) 0.049(2) 0.064(3) 0.0099(18) 0.028(2) -0.0029(19)
C18 0.056(2) 0.039(2) 0.068(3) 0.0054(17) 0.025(2) 0.0025(16)
C19 0.049(2) 0.054(2) 0.036(2) 0.0030(16) 0.0161(17) -0.0050(17)
C20 0.045(2) 0.066(3) 0.050(2) 0.0062(18) 0.0134(18) -0.0070(18)
C21 0.043(2) 0.073(3) 0.057(2) 0.018(2) 0.0128(19) 0.0021(19)
C22 0.047(2) 0.066(2) 0.053(2) 0.0186(19) 0.0185(19) 0.0020(18)
C23 0.051(2) 0.062(3) 0.063(3) 0.011(2) 0.014(2) -0.0118(19)
C24 0.045(2) 0.057(2) 0.054(2) 0.0094(18) 0.0083(18) -0.0001(17)
C25 0.052(2) 0.069(3) 0.099(4) 0.036(2) 0.024(2) 0.004(2)
C26 0.86(3) 0.118(7) 0.393(17) 0.160(9) 0.53(2) 0.202(13)
C27 0.164(7) 0.077(4) 0.256(10) 0.042(5) 0.125(7) 0.031(4)
C28 0.177(9) 0.099(6) 0.67(3) 0.161(11) -0.185(14) -0.059(6)
C29 0.0413(19) 0.054(2) 0.038(2) -0.0076(15) 0.0079(16) -0.0042(16)
C30 0.046(2) 0.055(2) 0.055(2) -0.0096(17) 0.0167(18) -0.0033(17)
C31 0.0413(19) 0.060(2) 0.056(2) -0.0073(18) 0.0180(18) -0.0047(17)
C32 0.044(2) 0.054(2) 0.041(2) -0.0023(16) 0.0094(17) -0.0015(16)
C33 0.052(2) 0.053(2) 0.060(2) -0.0030(18) 0.020(2) 0.0034(18)
C34 0.041(2) 0.060(2) 0.060(2) -0.0009(18) 0.0192(18) 0.0002(18)
C35 0.063(2) 0.054(2) 0.057(3) -0.0013(18) 0.017(2) -0.0094(19)
C36 0.060(3) 0.081(3) 0.141(5) -0.002(3) 0.028(3) -0.017(2)
C37 0.092(4) 0.062(3) 0.168(6) -0.034(3) 0.050(4) -0.023(3)
C38 0.195(7) 0.114(5) 0.074(4) 0.020(3) 0.019(4) -0.080(4)
C39 0.047(2) 0.041(2) 0.061(2) 0.0037(17) 0.0264(19) 0.0036(16)
C40 0.044(2) 0.046(2) 0.055(2) 0.0106(17) 0.0119(18) 0.0098(16)
C41 0.047(2) 0.052(2) 0.050(2) -0.0021(17) 0.0110(18) 0.0004(16)
C42 0.049(2) 0.045(2) 0.057(2) 0.0040(17) 0.0211(19) -0.0012(16)
C43 0.085(3) 0.043(2) 0.055(3) 0.0090(17) 0.030(2) 0.0013(19)
C44 0.077(3) 0.048(2) 0.052(2) 0.0023(18) 0.032(2) 0.0003(19)
C45 0.071(3) 0.041(2) 0.065(3) 0.0023(18) 0.022(2) -0.0070(18)
C46 0.64(2) 0.052(4) 0.334(13) -0.045(5) 0.405(17) -0.045(7)
C47 0.299(11) 0.054(4) 0.140(6) -0.016(4) -0.060(7) 0.054(5)
C48 0.131(7) 0.049(4) 0.56(2) 0.006(7) -0.078(10) -0.026(4)

loop_
_atom_type_symbol
_atom_type_description
_atom_type_scat_dispersion_real
_atom_type_scat_dispersion_imag
_atom_type_scat_source
C C 0.0033 0.0016 'International Tables Vol C Tables 4.2.6.8 and 6.1.1.4'
H H 0.0000 0.0000 'International Tables Vol C Tables 4.2.6.8 and 6.1.1.4'
N N 0.0061 0.0033 'International Tables Vol C Tables 4.2.6.8 and 6.1.1.4'

loop_
_geom_angle_atom_site_label_1
_geom_angle_atom_site_label_2
_geom_angle_atom_site_label_3
_geom_angle
_geom_angle_site_symmetry_1
_geom_angle_site_symmetry_3
_geom_angle_publ_flag
C1 N1 C13 117.7(3) . . ?
C1 N1 C7 116.4(3) . . ?
C13 N1 C7 116.0(3) . . ?
C2 N2 C19 126.7(3) . . ?
C8 N3 C29 128.0(3) . . ?
C14 N4 C39 126.7(3) . . ?
C6 C1 C2 119.2(3) . . ?
C6 C1 N1 122.3(3) . . ?
C2 C1 N1 118.5(3) . . ?
C3 C2 N2 122.1(3) . . ?
C3 C2 C1 119.1(3) . . ?
N2 C2 C1 118.8(3) . . ?
C4 C3 C2 120.3(4) . . ?
C5 C4 C3 120.2(4) . . ?
C6 C5 C4 120.2(4) . . ?
C5 C6 C1 120.9(4) . . ?
C12 C7 C8 120.1(3) . . ?
C12 C7 N1 122.5(3) . . ?
C8 C7 N1 117.5(3) . . ?
C9 C8 N3 123.3(3) . . ?
C9 C8 C7 118.5(3) . . ?
N3 C8 C7 118.2(3) . . ?
C10 C9 C8 120.6(4) . . ?
C9 C10 C11 120.7(4) . . ?
C10 C11 C12 119.2(4) . . ?
C7 C12 C11 120.6(4) . . ?
C18 C13 C14 119.1(3) . . ?
C18 C13 N1 122.6(3) . . ?
C14 C13 N1 118.3(3) . . ?
C15 C14 N4 122.4(3) . . ?
C15 C14 C13 118.5(3) . . ?
N4 C14 C13 119.2(3) . . ?
C16 C15 C14 121.1(3) . . ?
C15 C16 C17 120.5(3) . . ?
C18 C17 C16 119.2(3) . . ?
C17 C18 C13 121.7(3) . . ?
C20 C19 C24 118.0(3) . . ?
C20 C19 N2 123.9(3) . . ?
C24 C19 N2 117.9(3) . . ?
C19 C20 C21 120.1(3) . . ?
C22 C21 C20 122.9(4) . . ?
C21 C22 C23 115.9(3) . . ?
C21 C22 C25 122.3(4) . . ?
C23 C22 C25 121.8(3) . . ?
C24 C23 C22 122.4(4) . . ?
C23 C24 C19 120.6(3) . . ?
C26 C25 C27 112.5(7) . . ?
C26 C25 C28 107.1(8) . . ?
C27 C25 C28 101.3(7) . . ?
C26 C25 C22 111.1(5) . . ?
C27 C25 C22 113.4(4) . . ?
C28 C25 C22 110.8(5) . . ?
C34 C29 C30 117.1(3) . . ?
C34 C29 N3 118.1(3) . . ?
C30 C29 N3 124.7(3) . . ?
C31 C30 C29 120.2(3) . . ?
C30 C31 C32 123.1(3) . . ?
C33 C32 C31 115.4(3) . . ?
C33 C32 C35 123.1(3) . . ?
C31 C32 C35 121.5(3) . . ?
C34 C33 C32 122.2(3) . . ?
C33 C34 C29 122.0(3) . . ?
C36 C35 C37 107.0(4) . . ?
C36 C35 C38 109.1(4) . . ?
C37 C35 C38 108.4(4) . . ?
C36 C35 C32 111.5(3) . . ?
C37 C35 C32 111.7(3) . . ?
C38 C35 C32 109.0(3) . . ?
C40 C39 C44 117.5(3) . . ?
C40 C39 N4 123.7(3) . . ?
C44 C39 N4 118.7(3) . . ?
C41 C40 C39 120.9(3) . . ?
C40 C41 C42 122.4(4) . . ?
C43 C42 C41 115.8(3) . . ?
C43 C42 C45 123.1(3) . . ?
C41 C42 C45 121.1(3) . . ?
C42 C43 C44 122.9(3) . . ?
C43 C44 C39 120.6(4) . . ?
C48 C45 C46 111.1(8) . . ?
C48 C45 C47 106.8(7) . . ?
C46 C45 C47 104.5(7) . . ?
C48 C45 C42 109.4(4) . . ?
C46 C45 C42 111.6(4) . . ?
C47 C45 C42 113.2(4) . . ?

loop_
_geom_bond_atom_site_label_1
_geom_bond_atom_site_label_2
_geom_bond_distance
_geom_bond_site_symmetry_2
_geom_bond_publ_flag
N1 C1 1.432(4) . ?
N1 C13 1.436(4) . ?
N1 C7 1.444(4) . ?
N2 C2 1.403(4) . ?
N2 C19 1.405(4) . ?
N3 C8 1.395(4) . ?
N3 C29 1.406(4) . ?
N4 C14 1.395(4) . ?
N4 C39 1.408(4) . ?
C1 C6 1.388(5) . ?
C1 C2 1.407(5) . ?
C2 C3 1.394(5) . ?
C3 C4 1.386(6) . ?
C4 C5 1.377(6) . ?
C5 C6 1.372(6) . ?
C7 C12 1.377(5) . ?
C7 C8 1.406(5) . ?
C8 C9 1.391(5) . ?
C9 C10 1.375(6) . ?
C10 C11 1.384(6) . ?
C11 C12 1.387(6) . ?
C13 C18 1.388(5) . ?
C13 C14 1.407(5) . ?
C14 C15 1.394(5) . ?
C15 C16 1.371(5) . ?
C16 C17 1.382(5) . ?
C17 C18 1.372(5) . ?
C19 C20 1.386(5) . ?
C19 C24 1.387(5) . ?
C20 C21 1.387(5) . ?
C21 C22 1.375(5) . ?
C22 C23 1.394(5) . ?
C22 C25 1.532(5) . ?
C23 C24 1.373(5) . ?
C25 C26 1.363(8) . ?
C25 C27 1.449(7) . ?
C25 C28 1.498(12) . ?
C29 C34 1.378(5) . ?
C29 C30 1.392(5) . ?
C30 C31 1.378(5) . ?
C31 C32 1.393(5) . ?
C32 C33 1.384(5) . ?
C32 C35 1.528(5) . ?
C33 C34 1.370(5) . ?
C35 C36 1.512(6) . ?
C35 C37 1.517(6) . ?
C35 C38 1.521(6) . ?
C39 C40 1.387(5) . ?
C39 C44 1.391(5) . ?
C40 C41 1.378(5) . ?
C41 C42 1.398(5) . ?
C42 C43 1.377(5) . ?
C42 C45 1.524(5) . ?
C43 C44 1.383(5) . ?
C45 C48 1.433(8) . ?
C45 C46 1.448(7) . ?
C45 C47 1.457(7) . ?

loop_
_geom_torsion_atom_site_label_1
_geom_torsion_atom_site_label_2
_geom_torsion_atom_site_label_3
_geom_torsion_atom_site_label_4
_geom_torsion
_geom_torsion_site_symmetry_1
_geom_torsion_site_symmetry_2
_geom_torsion_site_symmetry_3
_geom_torsion_site_symmetry_4
_geom_torsion_publ_flag
C13 N1 C1 C6 46.5(4) . . . . ?
C7 N1 C1 C6 -98.0(4) . . . . ?
C13 N1 C1 C2 -133.0(3) . . . . ?
C7 N1 C1 C2 82.6(4) . . . . ?
C19 N2 C2 C3 -43.0(5) . . . . ?
C19 N2 C2 C1 139.0(3) . . . . ?
C6 C1 C2 C3 2.7(5) . . . . ?
N1 C1 C2 C3 -177.8(3) . . . . ?
C6 C1 C2 N2 -179.2(3) . . . . ?
N1 C1 C2 N2 0.3(4) . . . . ?
N2 C2 C3 C4 179.6(4) . . . . ?
C1 C2 C3 C4 -2.3(5) . . . . ?
C2 C3 C4 C5 0.5(6) . . . . ?
C3 C4 C5 C6 1.0(6) . . . . ?
C4 C5 C6 C1 -0.5(6) . . . . ?
C2 C1 C6 C5 -1.3(5) . . . . ?
N1 C1 C6 C5 179.2(3) . . . . ?
C1 N1 C7 C12 44.2(4) . . . . ?
C13 N1 C7 C12 -100.9(4) . . . . ?
C1 N1 C7 C8 -135.1(3) . . . . ?
C13 N1 C7 C8 79.8(4) . . . . ?
C29 N3 C8 C9 -42.2(6) . . . . ?
C29 N3 C8 C7 139.2(4) . . . . ?
C12 C7 C8 C9 5.3(5) . . . . ?
N1 C7 C8 C9 -175.4(3) . . . . ?
C12 C7 C8 N3 -176.0(3) . . . . ?
N1 C7 C8 N3 3.3(5) . . . . ?
N3 C8 C9 C10 176.8(4) . . . . ?
C7 C8 C9 C10 -4.6(5) . . . . ?
C8 C9 C10 C11 0.7(6) . . . . ?
C9 C10 C11 C12 2.5(7) . . . . ?
C8 C7 C12 C11 -2.1(5) . . . . ?
N1 C7 C12 C11 178.6(3) . . . . ?
C10 C11 C12 C7 -1.8(6) . . . . ?
C1 N1 C13 C18 -103.8(4) . . . . ?
C7 N1 C13 C18 40.8(4) . . . . ?
C1 N1 C13 C14 77.6(4) . . . . ?
C7 N1 C13 C14 -137.9(3) . . . . ?
C39 N4 C14 C15 -32.2(6) . . . . ?
C39 N4 C14 C13 147.8(4) . . . . ?
C18 C13 C14 C15 2.8(5) . . . . ?
N1 C13 C14 C15 -178.4(3) . . . . ?
C18 C13 C14 N4 -177.2(3) . . . . ?
N1 C13 C14 N4 1.5(5) . . . . ?
N4 C14 C15 C16 177.1(4) . . . . ?
C13 C14 C15 C16 -2.9(6) . . . . ?
C14 C15 C16 C17 0.7(6) . . . . ?
C15 C16 C17 C18 1.5(6) . . . . ?
C16 C17 C18 C13 -1.5(6) . . . . ?
C14 C13 C18 C17 -0.7(6) . . . . ?
N1 C13 C18 C17 -179.3(3) . . . . ?
C2 N2 C19 C20 -12.4(5) . . . . ?
C2 N2 C19 C24 172.4(3) . . . . ?
C24 C19 C20 C21 0.7(5) . . . . ?
N2 C19 C20 C21 -174.5(3) . . . . ?
C19 C20 C21 C22 0.0(6) . . . . ?
C20 C21 C22 C23 -0.9(6) . . . . ?
C20 C21 C22 C25 179.5(4) . . . . ?
C21 C22 C23 C24 1.0(6) . . . . ?
C25 C22 C23 C24 -179.3(4) . . . . ?
C22 C23 C24 C19 -0.4(6) . . . . ?
C20 C19 C24 C23 -0.5(5) . . . . ?
N2 C19 C24 C23 175.0(3) . . . . ?
C21 C22 C25 C26 88.8(10) . . . . ?
C23 C22 C25 C26 -90.8(10) . . . . ?
C21 C22 C25 C27 -39.1(7) . . . . ?
C23 C22 C25 C27 141.3(5) . . . . ?
C21 C22 C25 C28 -152.3(9) . . . . ?
C23 C22 C25 C28 28.1(9) . . . . ?
C8 N3 C29 C34 -178.0(3) . . . . ?
C8 N3 C29 C30 -1.7(6) . . . . ?
C34 C29 C30 C31 -1.5(5) . . . . ?
N3 C29 C30 C31 -177.9(3) . . . . ?
C29 C30 C31 C32 0.3(6) . . . . ?
C30 C31 C32 C33 1.1(5) . . . . ?
C30 C31 C32 C35 -179.5(4) . . . . ?
C31 C32 C33 C34 -1.2(5) . . . . ?
C35 C32 C33 C34 179.3(4) . . . . ?
C32 C33 C34 C29 0.0(6) . . . . ?
C30 C29 C34 C33 1.4(5) . . . . ?
N3 C29 C34 C33 178.0(3) . . . . ?
C33 C32 C35 C36 -139.1(4) . . . . ?
C31 C32 C35 C36 41.4(5) . . . . ?
C33 C32 C35 C37 -19.4(6) . . . . ?
C31 C32 C35 C37 161.1(4) . . . . ?
C33 C32 C35 C38 100.4(5) . . . . ?
C31 C32 C35 C38 -79.0(5) . . . . ?
C14 N4 C39 C40 -25.5(5) . . . . ?
C14 N4 C39 C44 158.7(4) . . . . ?
C44 C39 C40 C41 1.5(5) . . . . ?
N4 C39 C40 C41 -174.3(3) . . . . ?
C39 C40 C41 C42 0.8(5) . . . . ?
C40 C41 C42 C43 -2.2(5) . . . . ?
C40 C41 C42 C45 177.7(3) . . . . ?
C41 C42 C43 C44 1.2(5) . . . . ?
C45 C42 C43 C44 -178.6(4) . . . . ?
C42 C43 C44 C39 1.1(6) . . . . ?
C40 C39 C44 C43 -2.4(5) . . . . ?
N4 C39 C44 C43 173.6(3) . . . . ?
C43 C42 C45 C48 108.9(8) . . . . ?
C41 C42 C45 C48 -71.0(8) . . . . ?
C43 C42 C45 C46 -127.7(7) . . . . ?
C41 C42 C45 C46 52.4(8) . . . . ?
C43 C42 C45 C47 -10.2(7) . . . . ?
C41 C42 C45 C47 170.0(6) . . . . ?

loop_
_cod_related_entry_id
_cod_related_entry_database
_cod_related_entry_code
1 ChemSpider 30660780
